data_7713785
loop_
_publ_author_name
'Lamata, Pilar'
'Beard, Sophie'
'Grasa, Alejandro'
'Viguri, Fernando'
'Ricardo, Rodriguez Martinez'
'L\'opez, Jos\'e A.'
'Lahoz, Fernando J.'
'Garc\'ia-Ordu\~na, Pilar'
'Carmona, Daniel'

_publ_section_title
;
 Molecular hydrogen and water activation by transition metal frustrated
 Lewis pairs containing ruthenium or osmium components: catalytic
 hydrogenation assays
;
_journal_name_full 'Dalton Transactions'
_journal_paper_doi 10.1039/D3DT02339G
_journal_year 2023
_chemical_formula_moiety 'C32 H36 N2 Os P S, F6 Sb, 0.5(C5 H12)'
_chemical_formula_sum 'C34.5 H42 F6 N2 Os P S Sb'
_chemical_formula_weight 973.68
_space_group_crystal_system monoclinic
_space_group_IT_number 14
_space_group_name_Hall '-P 2yn'
_space_group_name_H-M_alt 'P 1 21/n 1'
_atom_sites_solution_hydrogens mixed
_atom_sites_solution_primary direct
_atom_sites_solution_secondary difmap
_audit_creation_method SHELXL-2018/3
_audit_update_record
;
2023-02-06 deposited with the CCDC.	2023-08-24 downloaded from the CCDC.
;
_cell_angle_alpha 90
_cell_angle_beta 96.8650(10)
_cell_angle_gamma 90
_cell_formula_units_Z 4
_cell_length_a 9.1041(8)
_cell_length_b 21.3312(16)
_cell_length_c 18.2996(14)
_cell_measurement_reflns_used 4719
_cell_measurement_temperature 150(2)
_cell_measurement_theta_max 27.561
_cell_measurement_theta_min 2.242
_cell_volume 3528.3(5)
_computing_cell_refinement 'SAINT+ in APEX2 v. 2008.4 (Bruker AXS, 2008)'
_computing_data_collection 'SMART in APEX2 v. 2008.4 (Bruker AXS, 2008)'
_computing_data_reduction 'SAINT+ in APEX2 v. 2008.4 (Bruker AXS, 2008)'
_computing_molecular_graphics 'XP program, SHELXTL v6.12, Bruker2000'
_computing_publication_material 'XCIF program, PLATON(Spek, 1998)'
_computing_structure_refinement 'SHELXL-2018/3 (Sheldrick, 2018)'
_computing_structure_solution 'SHELXS-2013 (Sheldrick, 2013)'
_diffrn_ambient_temperature 150(2)
_diffrn_detector_area_resol_mean 8.26
_diffrn_measured_fraction_theta_full 0.997
_diffrn_measured_fraction_theta_max 0.922
_diffrn_measurement_device_type 'Bruker SMART APEX CCD system'
_diffrn_measurement_method 'narrow \w frames'
_diffrn_radiation_monochromator graphite
_diffrn_radiation_source 'fine-focus sealed tube'
_diffrn_radiation_type MoK\a
_diffrn_radiation_wavelength 0.71073
_diffrn_reflns_av_R_equivalents 0.0719
_diffrn_reflns_av_unetI/netI 0.0932
_diffrn_reflns_Laue_measured_fraction_full 0.997
_diffrn_reflns_Laue_measured_fraction_max 0.922
_diffrn_reflns_limit_h_max 11
_diffrn_reflns_limit_h_min -9
_diffrn_reflns_limit_k_max 28
_diffrn_reflns_limit_k_min -27
_diffrn_reflns_limit_l_max 22
_diffrn_reflns_limit_l_min -23
_diffrn_reflns_number 23365
_diffrn_reflns_point_group_measured_fraction_full 0.997
_diffrn_reflns_point_group_measured_fraction_max 0.922
_diffrn_reflns_theta_full 25.242
_diffrn_reflns_theta_max 28.284
_diffrn_reflns_theta_min 2.214
_diffrn_standards_decay_% 0
_exptl_absorpt_coefficient_mu 4.527
_exptl_absorpt_correction_T_max 0.6257
_exptl_absorpt_correction_T_min 0.4637
_exptl_absorpt_correction_type multi-scan
_exptl_absorpt_process_details
;
SADABS 2016/2: Krause, L., Herbst-Irmer, R., Sheldrick G.M. & Stalke D.,
 J. Appl. Cryst. 48 (2015) 3-10
;
_exptl_crystal_colour yellow
_exptl_crystal_density_diffrn 1.833
_exptl_crystal_description needle
_exptl_crystal_F_000 1900
_exptl_crystal_recrystallization_method 'Re-crystallisation from solvent: CH2Cl2/n-hexane'
_exptl_crystal_size_max 0.300
_exptl_crystal_size_mid 0.070
_exptl_crystal_size_min 0.060
_refine_diff_density_max 1.539
_refine_diff_density_min -1.723
_refine_diff_density_rms 0.167
_refine_ls_extinction_method none
_refine_ls_goodness_of_fit_ref 1.041
_refine_ls_hydrogen_treatment constr
_refine_ls_matrix_type full
_refine_ls_number_parameters 398
_refine_ls_number_reflns 8078
_refine_ls_number_restraints 7
_refine_ls_restrained_S_all 1.041
_refine_ls_R_factor_all 0.1245
_refine_ls_R_factor_gt 0.0751
_refine_ls_shift/su_max 0.001
_refine_ls_shift/su_mean 0.000
_refine_ls_structure_factor_coef Fsqd
_refine_ls_weighting_details 'w=1/[\s^2^(Fo^2^)+(0.0428P)^2^+37.7751P] where P=(Fo^2^+2Fc^2^)/3'
_refine_ls_weighting_scheme calc
_refine_ls_wR_factor_gt 0.1425
_refine_ls_wR_factor_ref 0.1643
_reflns_Friedel_coverage 0.000
_reflns_number_gt 5272
_reflns_number_total 8078
_reflns_threshold_expression 'I > 2\s(I)'
_cod_data_source_file d3dt02339g4.cif
_cod_data_source_block cmpnd_7
_cod_original_sg_symbol_H-M 'P 21/n'
_cod_original_formula_sum 'C34.50 H42 F6 N2 Os P S Sb'
_cod_database_code 7713785
_shelx_shelxl_version_number 2018/3
_shelx_space_group_comment
;
The symmetry employed for this shelxl refinement is uniquely defined
by the following loop, which should always be used as a source of
symmetry information in preference to the above space-group names.
They are only intended as comments.
;

loop_
_space_group_symop_operation_xyz
'x, y, z'
'-x+1/2, y+1/2, -z+1/2'
'-x, -y, -z'
'x-1/2, -y-1/2, z-1/2'

loop_
_atom_site_label
_atom_site_type_symbol
_atom_site_fract_x
_atom_site_fract_y
_atom_site_fract_z
_atom_site_U_iso_or_equiv
_atom_site_adp_type
_atom_site_occupancy
_atom_site_site_symmetry_order
_atom_site_calc_flag
_atom_site_refinement_flags_posn
_atom_site_refinement_flags_adp
_atom_site_refinement_flags_occupancy
_atom_site_disorder_assembly
_atom_site_disorder_group
Os Os 0.41059(5) 0.23049(3) 0.82764(2) 0.04289(14) Uani 1 1 d . . . . .
P P 0.1898(3) 0.19511(14) 0.86380(15) 0.0348(6) Uani 1 1 d . . . . .
S S 0.3656(4) 0.18642(15) 0.70629(16) 0.0462(7) Uani 1 1 d . . . . .
N1 N 0.4200(12) 0.1332(5) 0.8264(6) 0.055(3) Uani 1 1 d . . . . .
N2 N 0.3513(13) 0.0594(5) 0.7278(6) 0.060(3) Uani 1 1 d D . . . .
H1N2 H 0.408624 0.033941 0.755385 0.072 Uiso 1 1 d DR U . . .
C1 C 0.6043(19) 0.2432(10) 0.9115(10) 0.088(6) Uani 1 1 d . . . . .
C2 C 0.6506(16) 0.2549(8) 0.8420(9) 0.076(5) Uani 1 1 d . . . . .
H2 H 0.733743 0.232976 0.828126 0.091 Uiso 1 1 calc R U . . .
C3 C 0.5785(15) 0.2975(7) 0.7935(8) 0.064(4) Uani 1 1 d . . . . .
H3 H 0.617654 0.303537 0.748141 0.076 Uiso 1 1 calc R U . . .
C4 C 0.4486(16) 0.3339(7) 0.8049(8) 0.063(4) Uani 1 1 d . . . . .
C5 C 0.4068(19) 0.3232(7) 0.8778(9) 0.076(5) Uani 1 1 d . . . . .
H5 H 0.323929 0.345010 0.892226 0.092 Uiso 1 1 calc R U . . .
C6 C 0.4861(19) 0.2810(8) 0.9287(8) 0.069(5) Uani 1 1 d . . . . .
H6 H 0.457632 0.278266 0.976843 0.083 Uiso 1 1 calc R U . . .
C7 C 0.677(2) 0.1931(11) 0.9618(10) 0.132(9) Uani 1 1 d . U . . .
H7A H 0.771705 0.208659 0.985909 0.197 Uiso 1 1 calc R U . . .
H7B H 0.693443 0.155635 0.932951 0.197 Uiso 1 1 calc R U . . .
H7C H 0.612194 0.182602 0.999177 0.197 Uiso 1 1 calc R U . . .
C8 C 0.3666(16) 0.3758(7) 0.7476(9) 0.065(4) Uani 1 1 d . . . . .
H8 H 0.264042 0.381330 0.760978 0.078 Uiso 1 1 calc R U . . .
C9 C 0.4440(19) 0.4408(7) 0.7548(12) 0.100(7) Uani 1 1 d . . . . .
H9A H 0.542451 0.437590 0.738523 0.151 Uiso 1 1 calc R U . . .
H9B H 0.453619 0.454449 0.806291 0.151 Uiso 1 1 calc R U . . .
H9C H 0.384761 0.471426 0.724097 0.151 Uiso 1 1 calc R U . . .
C10 C 0.3535(17) 0.3527(7) 0.6707(8) 0.074(4) Uani 1 1 d . . . . .
H10A H 0.452551 0.346456 0.656044 0.110 Uiso 1 1 calc R U . . .
H10B H 0.299875 0.383671 0.638076 0.110 Uiso 1 1 calc R U . . .
H10C H 0.299540 0.312911 0.667115 0.110 Uiso 1 1 calc R U . . .
C11 C 0.0992(12) 0.2450(6) 0.9243(6) 0.040(3) Uani 1 1 d . . . . .
C12 C 0.1127(13) 0.2355(6) 1.0007(6) 0.049(3) Uani 1 1 d . . . . .
H12 H 0.168228 0.201116 1.022342 0.059 Uiso 1 1 calc R U . . .
C13 C 0.0441(15) 0.2769(7) 1.0444(7) 0.062(4) Uani 1 1 d . . . . .
H13 H 0.054177 0.271042 1.096223 0.074 Uiso 1 1 calc R U . . .
C14 C -0.0399(16) 0.3271(8) 1.0127(8) 0.068(4) Uani 1 1 d . . . . .
H14 H -0.089921 0.354505 1.042385 0.082 Uiso 1 1 calc R U . . .
C15 C -0.0483(15) 0.3358(6) 0.9395(7) 0.057(4) Uani 1 1 d . . . . .
H15 H -0.100527 0.371138 0.918083 0.069 Uiso 1 1 calc R U . . .
C16 C 0.0163(14) 0.2951(6) 0.8952(7) 0.051(3) Uani 1 1 d . . . . .
H16 H 0.003916 0.301563 0.843492 0.062 Uiso 1 1 calc R U . . .
C17 C 0.0391(13) 0.1715(5) 0.7951(6) 0.040(3) Uani 1 1 d . . . . .
C18 C 0.0031(13) 0.2078(5) 0.7333(6) 0.043(3) Uani 1 1 d . . . . .
H18 H 0.061605 0.243492 0.725304 0.051 Uiso 1 1 calc R U . . .
C19 C -0.1148(15) 0.1932(7) 0.6838(7) 0.060(4) Uani 1 1 d . . . . .
H19 H -0.137017 0.218288 0.641026 0.072 Uiso 1 1 calc R U . . .
C20 C -0.2029(17) 0.1424(7) 0.6950(10) 0.080(5) Uani 1 1 d . . . . .
H20 H -0.288117 0.133696 0.661274 0.096 Uiso 1 1 calc R U . . .
C21 C -0.1679(19) 0.1052(8) 0.7536(11) 0.089(6) Uani 1 1 d . . . . .
H21 H -0.224801 0.068627 0.759405 0.107 Uiso 1 1 calc R U . . .
C22 C -0.0507(16) 0.1196(6) 0.8055(8) 0.063(4) Uani 1 1 d . . . . .
H22 H -0.030460 0.094330 0.848227 0.076 Uiso 1 1 calc R U . . .
C23 C 0.2501(16) 0.1249(7) 0.9178(8) 0.066(4) Uani 1 1 d . . . . .
H23A H 0.285133 0.137265 0.969051 0.080 Uiso 1 1 calc R U . . .
H23B H 0.165201 0.096050 0.918918 0.080 Uiso 1 1 calc R U . . .
C24 C 0.3710(17) 0.0921(7) 0.8855(7) 0.070(5) Uani 1 1 d . . . . .
H24A H 0.335132 0.051350 0.864315 0.084 Uiso 1 1 calc R U . . .
H24B H 0.454855 0.083987 0.923964 0.084 Uiso 1 1 calc R U . . .
C25 C 0.3786(14) 0.1175(6) 0.7553(8) 0.052(3) Uani 1 1 d . . . . .
C26 C 0.3062(18) 0.0449(7) 0.6506(8) 0.067(4) Uani 1 1 d . . . . .
C27 C 0.1925(16) 0.0765(7) 0.6130(9) 0.064(4) Uani 1 1 d . . . . .
H27 H 0.139564 0.107507 0.636415 0.077 Uiso 1 1 calc R U . . .
C28 C 0.1563(18) 0.0625(8) 0.5400(10) 0.086(5) Uani 1 1 d . . . . .
H28 H 0.075545 0.084398 0.513928 0.104 Uiso 1 1 calc R U . . .
C29 C 0.229(2) 0.0184(9) 0.5011(11) 0.091(6) Uani 1 1 d . . . . .
C30 C 0.336(2) -0.0144(8) 0.5434(10) 0.083(5) Uani 1 1 d . . . . .
H30 H 0.381866 -0.048367 0.521277 0.100 Uiso 1 1 calc R U . . .
C31 C 0.383(2) -0.0010(7) 0.6182(10) 0.084(5) Uani 1 1 d . . . . .
H31 H 0.463018 -0.022734 0.644920 0.101 Uiso 1 1 calc R U . . .
C32 C 0.193(2) 0.0039(10) 0.4209(11) 0.125(8) Uani 1 1 d . . . . .
H32A H 0.207522 -0.041023 0.412842 0.188 Uiso 1 1 calc R U . . .
H32B H 0.258661 0.027988 0.392674 0.188 Uiso 1 1 calc R U . . .
H32C H 0.090066 0.015106 0.404730 0.188 Uiso 1 1 calc R U . . .
Sb Sb 0.89144(10) 0.40747(4) 0.65800(5) 0.0510(2) Uani 1 1 d . . . . .
F1 F 1.0679(10) 0.4512(4) 0.6824(7) 0.109(4) Uani 1 1 d . . . . .
F2 F 0.7179(10) 0.3637(6) 0.6342(6) 0.119(4) Uani 1 1 d . . . . .
F3A F 0.853(3) 0.4472(12) 0.5647(12) 0.110(8) Uiso 0.51(2) 1 d . . P A 1
F4A F 0.943(2) 0.3623(10) 0.7389(11) 0.092(7) Uiso 0.51(2) 1 d . . P A 1
F5A F 0.796(2) 0.4687(11) 0.6996(14) 0.096(7) Uiso 0.51(2) 1 d . . P A 1
F6A F 0.9741(19) 0.3439(8) 0.6016(11) 0.074(6) Uiso 0.51(2) 1 d . . P A 1
F3B F 0.934(3) 0.4284(11) 0.5654(12) 0.101(8) Uiso 0.49(2) 1 d . . P A 2
F4B F 0.860(3) 0.3921(11) 0.7563(12) 0.101(8) Uiso 0.49(2) 1 d . . P A 2
F5B F 0.800(2) 0.4852(11) 0.6641(15) 0.097(8) Uiso 0.49(2) 1 d . . P A 2
F6B F 1.004(3) 0.3365(11) 0.6532(16) 0.112(9) Uiso 0.49(2) 1 d . . P A 2

loop_
_atom_site_aniso_label
_atom_site_aniso_U_11
_atom_site_aniso_U_22
_atom_site_aniso_U_33
_atom_site_aniso_U_23
_atom_site_aniso_U_13
_atom_site_aniso_U_12
Os 0.0355(2) 0.0583(3) 0.0352(2) 0.0009(2) 0.00549(16) -0.0081(2)
P 0.0372(15) 0.0388(16) 0.0297(14) 0.0039(11) 0.0100(11) 0.0005(12)
S 0.0557(18) 0.0477(18) 0.0386(15) -0.0012(13) 0.0200(13) -0.0033(15)
N1 0.061(7) 0.068(7) 0.040(5) 0.012(5) 0.022(5) 0.027(6)
N2 0.081(8) 0.032(6) 0.073(8) 0.013(5) 0.030(6) 0.012(6)
C1 0.064(10) 0.126(16) 0.070(11) 0.000(11) -0.009(8) -0.040(11)
C2 0.051(8) 0.104(13) 0.072(10) 0.030(9) 0.007(7) -0.018(8)
C3 0.050(8) 0.079(10) 0.062(9) 0.002(8) 0.003(7) -0.017(7)
C4 0.062(9) 0.052(8) 0.078(10) -0.015(7) 0.023(7) -0.027(7)
C5 0.086(11) 0.064(10) 0.084(11) -0.044(9) 0.029(9) -0.027(9)
C6 0.089(12) 0.077(11) 0.043(8) -0.021(7) 0.015(8) -0.047(9)
C7 0.078(12) 0.22(2) 0.087(13) 0.074(14) -0.037(10) -0.047(14)
C8 0.061(9) 0.048(8) 0.087(11) 0.003(8) 0.013(8) 0.001(7)
C9 0.081(12) 0.032(8) 0.19(2) -0.008(10) 0.022(12) -0.010(8)
C10 0.071(10) 0.078(11) 0.073(10) 0.028(9) 0.010(8) 0.006(8)
C11 0.031(5) 0.060(8) 0.028(5) 0.006(5) 0.002(4) 0.008(5)
C12 0.048(7) 0.060(8) 0.041(6) -0.001(6) 0.010(5) -0.001(6)
C13 0.063(9) 0.083(11) 0.042(7) -0.019(7) 0.021(6) -0.007(8)
C14 0.066(9) 0.082(11) 0.059(9) -0.030(8) 0.018(7) 0.002(8)
C15 0.073(9) 0.045(7) 0.052(8) -0.020(6) -0.002(6) 0.023(7)
C16 0.055(8) 0.060(8) 0.040(7) -0.014(6) 0.006(5) 0.022(6)
C17 0.046(7) 0.031(6) 0.041(6) -0.003(5) 0.002(5) -0.006(5)
C18 0.046(7) 0.038(6) 0.042(6) 0.000(5) -0.006(5) -0.001(5)
C19 0.065(9) 0.063(9) 0.049(8) -0.021(7) -0.008(6) 0.010(7)
C20 0.057(9) 0.054(9) 0.122(15) -0.054(10) -0.017(9) 0.006(8)
C21 0.082(12) 0.056(10) 0.126(16) -0.012(10) 0.002(11) -0.039(9)
C22 0.072(10) 0.042(8) 0.075(10) -0.003(7) 0.004(7) -0.021(7)
C23 0.064(9) 0.071(10) 0.066(9) 0.028(8) 0.013(7) 0.019(8)
C24 0.096(11) 0.067(9) 0.057(8) 0.039(7) 0.047(8) 0.037(8)
C25 0.050(8) 0.041(7) 0.070(9) 0.007(6) 0.028(6) 0.007(6)
C26 0.091(11) 0.055(9) 0.066(9) -0.011(7) 0.053(9) -0.004(8)
C27 0.054(8) 0.054(9) 0.089(11) -0.023(8) 0.029(8) -0.011(7)
C28 0.071(11) 0.083(12) 0.107(14) -0.040(11) 0.020(9) -0.034(9)
C29 0.072(12) 0.091(14) 0.112(15) -0.041(12) 0.019(11) -0.024(10)
C30 0.109(15) 0.057(10) 0.093(13) -0.026(9) 0.048(11) -0.020(10)
C31 0.100(13) 0.052(9) 0.107(14) -0.012(9) 0.040(11) 0.003(9)
C32 0.135(18) 0.137(19) 0.106(16) -0.066(14) 0.028(13) -0.048(15)
Sb 0.0546(5) 0.0465(5) 0.0507(5) -0.0010(4) 0.0009(4) -0.0027(4)
F1 0.082(7) 0.068(6) 0.177(11) -0.018(7) 0.021(7) -0.025(5)
F2 0.061(6) 0.154(10) 0.143(10) -0.066(8) 0.019(6) -0.039(6)

loop_
_atom_type_symbol
_atom_type_description
_atom_type_scat_dispersion_real
_atom_type_scat_dispersion_imag
_atom_type_scat_source
C C 0.0033 0.0016 'International Tables Vol C Tables 4.2.6.8 and 6.1.1.4'
H H 0.0000 0.0000 'International Tables Vol C Tables 4.2.6.8 and 6.1.1.4'
F F 0.0171 0.0103 'International Tables Vol C Tables 4.2.6.8 and 6.1.1.4'
N N 0.0061 0.0033 'International Tables Vol C Tables 4.2.6.8 and 6.1.1.4'
Os Os -1.2165 7.6030 'International Tables Vol C Tables 4.2.6.8 and 6.1.1.4'
P P 0.1023 0.0942 'International Tables Vol C Tables 4.2.6.8 and 6.1.1.4'
S S 0.1246 0.1234 'International Tables Vol C Tables 4.2.6.8 and 6.1.1.4'
Sb Sb -0.5866 1.5461 'International Tables Vol C Tables 4.2.6.8 and 6.1.1.4'

loop_
_geom_angle_atom_site_label_1
_geom_angle_atom_site_label_2
_geom_angle_atom_site_label_3
_geom_angle
_geom_angle_site_symmetry_1
_geom_angle_site_symmetry_3
_geom_angle_publ_flag
N1 Os C6 119.6(6) . . ?
N1 Os C5 155.9(6) . . ?
C6 Os C5 38.2(6) . . ?
N1 Os C1 95.7(6) . . ?
C6 Os C1 37.5(6) . . ?
C5 Os C1 69.4(7) . . ?
N1 Os C2 101.2(6) . . ?
C6 Os C2 65.1(6) . . ?
C5 Os C2 78.7(6) . . ?
C1 Os C2 37.0(6) . . ?
N1 Os C3 127.2(5) . . ?
C6 Os C3 76.4(5) . . ?
C5 Os C3 65.4(6) . . ?
C1 Os C3 66.5(6) . . ?
C2 Os C3 36.0(5) . . ?
N1 Os C4 163.3(5) . . ?
C6 Os C4 68.7(6) . . ?
C5 Os C4 37.8(5) . . ?
C1 Os C4 83.2(6) . . ?
C2 Os C4 68.1(6) . . ?
C3 Os C4 37.5(5) . . ?
N1 Os P 73.5(3) . . ?
C6 Os P 96.6(4) . . ?
C5 Os P 96.7(4) . . ?
C1 Os P 119.3(5) . . ?
C2 Os P 156.0(4) . . ?
C3 Os P 159.0(4) . . ?
C4 Os P 121.6(4) . . ?
N1 Os S 66.5(3) . . ?
C6 Os S 168.5(4) . . ?
C5 Os S 137.2(5) . . ?
C1 Os S 136.3(6) . . ?
C2 Os S 104.9(4) . . ?
C3 Os S 92.2(4) . . ?
C4 Os S 102.9(4) . . ?
P Os S 94.50(10) . . ?
C11 P C17 103.0(5) . . ?
C11 P C23 106.2(6) . . ?
C17 P C23 107.3(6) . . ?
C11 P Os 117.3(4) . . ?
C17 P Os 120.1(4) . . ?
C23 P Os 101.8(5) . . ?
C25 S Os 81.9(5) . . ?
C25 N1 C24 118.4(12) . . ?
C25 N1 Os 104.5(8) . . ?
C24 N1 Os 124.1(8) . . ?
C25 N2 C26 125.1(11) . . ?
C25 N2 H1N2 106.5 . . ?
C26 N2 H1N2 120.7 . . ?
C2 C1 C6 114.7(17) . . ?
C2 C1 C7 121.4(19) . . ?
C6 C1 C7 123.9(18) . . ?
C2 C1 Os 72.3(9) . . ?
C6 C1 Os 70.0(8) . . ?
C7 C1 Os 126.2(13) . . ?
C3 C2 C1 121.8(17) . . ?
C3 C2 Os 72.2(8) . . ?
C1 C2 Os 70.8(8) . . ?
C3 C2 H2 119.1 . . ?
C1 C2 H2 119.1 . . ?
Os C2 H2 130.8 . . ?
C2 C3 C4 126.3(15) . . ?
C2 C3 Os 71.8(8) . . ?
C4 C3 Os 72.9(8) . . ?
C2 C3 H3 116.8 . . ?
C4 C3 H3 116.8 . . ?
Os C3 H3 132.2 . . ?
C5 C4 C3 111.0(15) . . ?
C5 C4 C8 124.8(14) . . ?
C3 C4 C8 124.2(13) . . ?
C5 C4 Os 67.5(8) . . ?
C3 C4 Os 69.7(8) . . ?
C8 C4 Os 128.9(9) . . ?
C6 C5 C4 122.1(15) . . ?
C6 C5 Os 70.8(8) . . ?
C4 C5 Os 74.7(8) . . ?
C6 C5 H5 119.0 . . ?
C4 C5 H5 119.0 . . ?
Os C5 H5 127.8 . . ?
C1 C6 C5 123.7(15) . . ?
C1 C6 Os 72.5(8) . . ?
C5 C6 Os 71.0(8) . . ?
C1 C6 H6 118.1 . . ?
C5 C6 H6 118.1 . . ?
Os C6 H6 131.6 . . ?
C1 C7 H7A 109.5 . . ?
C1 C7 H7B 109.5 . . ?
H7A C7 H7B 109.5 . . ?
C1 C7 H7C 109.5 . . ?
H7A C7 H7C 109.5 . . ?
H7B C7 H7C 109.5 . . ?
C10 C8 C4 116.2(12) . . ?
C10 C8 C9 111.1(14) . . ?
C4 C8 C9 106.8(13) . . ?
C10 C8 H8 107.5 . . ?
C4 C8 H8 107.5 . . ?
C9 C8 H8 107.5 . . ?
C8 C9 H9A 109.5 . . ?
C8 C9 H9B 109.5 . . ?
H9A C9 H9B 109.5 . . ?
C8 C9 H9C 109.5 . . ?
H9A C9 H9C 109.5 . . ?
H9B C9 H9C 109.5 . . ?
C8 C10 H10A 109.5 . . ?
C8 C10 H10B 109.5 . . ?
H10A C10 H10B 109.5 . . ?
C8 C10 H10C 109.5 . . ?
H10A C10 H10C 109.5 . . ?
H10B C10 H10C 109.5 . . ?
C16 C11 C12 118.4(11) . . ?
C16 C11 P 119.3(8) . . ?
C12 C11 P 122.3(9) . . ?
C13 C12 C11 119.4(13) . . ?
C13 C12 H12 120.3 . . ?
C11 C12 H12 120.3 . . ?
C12 C13 C14 120.6(12) . . ?
C12 C13 H13 119.7 . . ?
C14 C13 H13 119.7 . . ?
C15 C14 C13 118.7(12) . . ?
C15 C14 H14 120.6 . . ?
C13 C14 H14 120.6 . . ?
C14 C15 C16 121.7(13) . . ?
C14 C15 H15 119.2 . . ?
C16 C15 H15 119.2 . . ?
C15 C16 C11 121.2(12) . . ?
C15 C16 H16 119.4 . . ?
C11 C16 H16 119.4 . . ?
C18 C17 C22 118.0(11) . . ?
C18 C17 P 119.9(8) . . ?
C22 C17 P 122.0(10) . . ?
C19 C18 C17 120.7(12) . . ?
C19 C18 H18 119.6 . . ?
C17 C18 H18 119.6 . . ?
C18 C19 C20 120.7(14) . . ?
C18 C19 H19 119.7 . . ?
C20 C19 H19 119.7 . . ?
C21 C20 C19 119.8(14) . . ?
C21 C20 H20 120.1 . . ?
C19 C20 H20 120.1 . . ?
C20 C21 C22 120.7(14) . . ?
C20 C21 H21 119.6 . . ?
C22 C21 H21 119.6 . . ?
C21 C22 C17 120.0(14) . . ?
C21 C22 H22 120.0 . . ?
C17 C22 H22 120.0 . . ?
C24 C23 P 110.9(9) . . ?
C24 C23 H23A 109.4 . . ?
P C23 H23A 109.4 . . ?
C24 C23 H23B 109.4 . . ?
P C23 H23B 109.4 . . ?
H23A C23 H23B 108.0 . . ?
C23 C24 N1 108.0(10) . . ?
C23 C24 H24A 110.1 . . ?
N1 C24 H24A 110.1 . . ?
C23 C24 H24B 110.1 . . ?
N1 C24 H24B 110.1 . . ?
H24A C24 H24B 108.4 . . ?
N2 C25 N1 127.2(12) . . ?
N2 C25 S 126.3(11) . . ?
N1 C25 S 106.5(9) . . ?
C27 C26 C31 122.1(16) . . ?
C27 C26 N2 119.8(12) . . ?
C31 C26 N2 118.1(16) . . ?
C26 C27 C28 117.8(14) . . ?
C26 C27 H27 121.1 . . ?
C28 C27 H27 121.1 . . ?
C27 C28 C29 124.9(19) . . ?
C27 C28 H28 117.6 . . ?
C29 C28 H28 117.6 . . ?
C30 C29 C28 114.1(18) . . ?
C30 C29 C32 120.4(18) . . ?
C28 C29 C32 125(2) . . ?
C29 C30 C31 123.9(16) . . ?
C29 C30 H30 118.1 . . ?
C31 C30 H30 118.1 . . ?
C26 C31 C30 116.9(18) . . ?
C26 C31 H31 121.6 . . ?
C30 C31 H31 121.6 . . ?
C29 C32 H32A 109.5 . . ?
C29 C32 H32B 109.5 . . ?
H32A C32 H32B 109.5 . . ?
C29 C32 H32C 109.5 . . ?
H32A C32 H32C 109.5 . . ?
H32B C32 H32C 109.5 . . ?
F4A Sb F5A 97.7(10) . . ?
F6B Sb F3B 88.6(11) . . ?
F4A Sb F2 93.2(8) . . ?
F5A Sb F2 91.3(8) . . ?
F6B Sb F2 92.1(8) . . ?
F3B Sb F2 100.1(8) . . ?
F4A Sb F1 86.4(7) . . ?
F5A Sb F1 89.0(8) . . ?
F6B Sb F1 87.5(8) . . ?
F3B Sb F1 80.1(8) . . ?
F2 Sb F1 179.5(6) . . ?
F6B Sb F5B 172.9(10) . . ?
F3B Sb F5B 89.1(11) . . ?
F2 Sb F5B 95.0(8) . . ?
F1 Sb F5B 85.5(8) . . ?
F6B Sb F4B 92.9(10) . . ?
F3B Sb F4B 174.5(10) . . ?
F2 Sb F4B 85.2(8) . . ?
F1 Sb F4B 94.7(8) . . ?
F5B Sb F4B 88.8(10) . . ?
F4A Sb F3A 171.7(10) . . ?
F5A Sb F3A 90.5(11) . . ?
F2 Sb F3A 87.2(8) . . ?
F1 Sb F3A 93.1(8) . . ?
F4A Sb F6A 89.1(9) . . ?
F5A Sb F6A 171.9(9) . . ?
F2 Sb F6A 83.9(6) . . ?
F1 Sb F6A 95.8(6) . . ?
F3A Sb F6A 82.7(9) . . ?

loop_
_geom_bond_atom_site_label_1
_geom_bond_atom_site_label_2
_geom_bond_distance
_geom_bond_site_symmetry_2
_geom_bond_publ_flag
Os N1 2.078(11) . ?
Os C6 2.179(13) . ?
Os C5 2.183(14) . ?
Os C1 2.212(15) . ?
Os C2 2.231(14) . ?
Os C3 2.236(14) . ?
Os C4 2.278(14) . ?
Os P 2.317(3) . ?
Os S 2.401(3) . ?
P C11 1.805(11) . ?
P C17 1.817(11) . ?
P C23 1.842(13) . ?
S C25 1.719(13) . ?
N1 C25 1.353(16) . ?
N1 C24 1.500(14) . ?
N2 C25 1.349(16) . ?
N2 C26 1.456(18) . ?
N2 H1N2 0.8713 . ?
C1 C2 1.41(2) . ?
C1 C6 1.41(2) . ?
C1 C7 1.51(2) . ?
C2 C3 1.38(2) . ?
C2 H2 0.9500 . ?
C3 C4 1.45(2) . ?
C3 H3 0.9500 . ?
C4 C5 1.45(2) . ?
C4 C8 1.51(2) . ?
C5 C6 1.43(2) . ?
C5 H5 0.9500 . ?
C6 H6 0.9500 . ?
C7 H7A 0.9800 . ?
C7 H7B 0.9800 . ?
C7 H7C 0.9800 . ?
C8 C10 1.482(19) . ?
C8 C9 1.555(19) . ?
C8 H8 1.0000 . ?
C9 H9A 0.9800 . ?
C9 H9B 0.9800 . ?
C9 H9C 0.9800 . ?
C10 H10A 0.9800 . ?
C10 H10B 0.9800 . ?
C10 H10C 0.9800 . ?
C11 C16 1.379(15) . ?
C11 C12 1.404(15) . ?
C12 C13 1.388(17) . ?
C12 H12 0.9500 . ?
C13 C14 1.40(2) . ?
C13 H13 0.9500 . ?
C14 C15 1.345(18) . ?
C14 H14 0.9500 . ?
C15 C16 1.368(15) . ?
C15 H15 0.9500 . ?
C16 H16 0.9500 . ?
C17 C18 1.377(15) . ?
C17 C22 1.403(16) . ?
C18 C19 1.356(16) . ?
C18 H18 0.9500 . ?
C19 C20 1.38(2) . ?
C19 H19 0.9500 . ?
C20 C21 1.34(2) . ?
C20 H20 0.9500 . ?
C21 C22 1.38(2) . ?
C21 H21 0.9500 . ?
C22 H22 0.9500 . ?
C23 C24 1.486(17) . ?
C23 H23A 0.9900 . ?
C23 H23B 0.9900 . ?
C24 H24A 0.9900 . ?
C24 H24B 0.9900 . ?
C26 C27 1.35(2) . ?
C26 C31 1.376(19) . ?
C27 C28 1.37(2) . ?
C27 H27 0.9500 . ?
C28 C29 1.39(2) . ?
C28 H28 0.9500 . ?
C29 C30 1.36(2) . ?
C29 C32 1.50(2) . ?
C30 C31 1.41(2) . ?
C30 H30 0.9500 . ?
C31 H31 0.9500 . ?
C32 H32A 0.9800 . ?
C32 H32B 0.9800 . ?
C32 H32C 0.9800 . ?
Sb F4A 1.782(19) . ?
Sb F5A 1.79(2) . ?
Sb F6B 1.83(2) . ?
Sb F3B 1.84(2) . ?
Sb F2 1.842(9) . ?
Sb F1 1.865(9) . ?
Sb F5B 1.87(2) . ?
Sb F4B 1.88(2) . ?
Sb F3A 1.90(2) . ?
Sb F6A 1.913(18) . ?

loop_
_geom_torsion_atom_site_label_1
_geom_torsion_atom_site_label_2
_geom_torsion_atom_site_label_3
_geom_torsion_atom_site_label_4
_geom_torsion
_geom_torsion_site_symmetry_1
_geom_torsion_site_symmetry_2
_geom_torsion_site_symmetry_3
_geom_torsion_site_symmetry_4
_geom_torsion_publ_flag
C6 C1 C2 C3 -4(2) . . . . ?
C7 C1 C2 C3 175.4(15) . . . . ?
Os C1 C2 C3 53.3(14) . . . . ?
C6 C1 C2 Os -57.2(12) . . . . ?
C7 C1 C2 Os 122.1(16) . . . . ?
C1 C2 C3 C4 -1(2) . . . . ?
Os C2 C3 C4 51.2(13) . . . . ?
C1 C2 C3 Os -52.6(14) . . . . ?
C2 C3 C4 C5 4(2) . . . . ?
Os C3 C4 C5 54.6(9) . . . . ?
C2 C3 C4 C8 -174.7(14) . . . . ?
Os C3 C4 C8 -123.9(13) . . . . ?
C2 C3 C4 Os -50.8(14) . . . . ?
C3 C4 C5 C6 -1.0(18) . . . . ?
C8 C4 C5 C6 177.5(12) . . . . ?
Os C4 C5 C6 54.9(11) . . . . ?
C3 C4 C5 Os -55.9(10) . . . . ?
C8 C4 C5 Os 122.7(13) . . . . ?
C2 C1 C6 C5 7(2) . . . . ?
C7 C1 C6 C5 -172.5(15) . . . . ?
Os C1 C6 C5 -51.7(13) . . . . ?
C2 C1 C6 Os 58.4(12) . . . . ?
C7 C1 C6 Os -120.9(16) . . . . ?
C4 C5 C6 C1 -4(2) . . . . ?
Os C5 C6 C1 52.3(13) . . . . ?
C4 C5 C6 Os -56.7(11) . . . . ?
C5 C4 C8 C10 -140.8(14) . . . . ?
C3 C4 C8 C10 37.5(19) . . . . ?
Os C4 C8 C10 -52.9(18) . . . . ?
C5 C4 C8 C9 94.7(16) . . . . ?
C3 C4 C8 C9 -87.0(16) . . . . ?
Os C4 C8 C9 -177.5(11) . . . . ?
C17 P C11 C16 -54.3(11) . . . . ?
C23 P C11 C16 -167.0(11) . . . . ?
Os P C11 C16 80.0(10) . . . . ?
C17 P C11 C12 127.2(10) . . . . ?
C23 P C11 C12 14.5(12) . . . . ?
Os P C11 C12 -98.5(10) . . . . ?
C16 C11 C12 C13 -0.7(18) . . . . ?
P C11 C12 C13 177.9(10) . . . . ?
C11 C12 C13 C14 1(2) . . . . ?
C12 C13 C14 C15 -2(2) . . . . ?
C13 C14 C15 C16 3(2) . . . . ?
C14 C15 C16 C11 -3(2) . . . . ?
C12 C11 C16 C15 1.7(19) . . . . ?
P C11 C16 C15 -176.9(11) . . . . ?
C11 P C17 C18 88.6(10) . . . . ?
C23 P C17 C18 -159.6(10) . . . . ?
Os P C17 C18 -44.1(11) . . . . ?
C11 P C17 C22 -86.4(11) . . . . ?
C23 P C17 C22 25.5(12) . . . . ?
Os P C17 C22 140.9(9) . . . . ?
C22 C17 C18 C19 -0.6(18) . . . . ?
P C17 C18 C19 -175.7(10) . . . . ?
C17 C18 C19 C20 1(2) . . . . ?
C18 C19 C20 C21 -3(2) . . . . ?
C19 C20 C21 C22 4(3) . . . . ?
C20 C21 C22 C17 -4(3) . . . . ?
C18 C17 C22 C21 2(2) . . . . ?
P C17 C22 C21 176.9(13) . . . . ?
C11 P C23 C24 -158.9(11) . . . . ?
C17 P C23 C24 91.4(12) . . . . ?
Os P C23 C24 -35.6(13) . . . . ?
P C23 C24 N1 9.0(17) . . . . ?
C25 N1 C24 C23 -105.1(15) . . . . ?
Os N1 C24 C23 30.0(17) . . . . ?
C26 N2 C25 N1 179.7(12) . . . . ?
C26 N2 C25 S 0.4(19) . . . . ?
C24 N1 C25 N2 -29.1(18) . . . . ?
Os N1 C25 N2 -172.0(11) . . . . ?
C24 N1 C25 S 150.3(9) . . . . ?
Os N1 C25 S 7.4(9) . . . . ?
Os S C25 N2 173.2(12) . . . . ?
Os S C25 N1 -6.3(8) . . . . ?
C25 N2 C26 C27 -50(2) . . . . ?
C25 N2 C26 C31 130.0(15) . . . . ?
C31 C26 C27 C28 -1(2) . . . . ?
N2 C26 C27 C28 178.4(13) . . . . ?
C26 C27 C28 C29 -1(2) . . . . ?
C27 C28 C29 C30 5(3) . . . . ?
C27 C28 C29 C32 -178.2(17) . . . . ?
C28 C29 C30 C31 -7(3) . . . . ?
C32 C29 C30 C31 175.9(16) . . . . ?
C27 C26 C31 C30 -1(2) . . . . ?
N2 C26 C31 C30 179.6(13) . . . . ?
C29 C30 C31 C26 5(3) . . . . ?
